data_4310802
loop_
_publ_author_name
'Subrata Kumar Dey'
'Nijhuma Mondal'
'M. Salah El Fallah'
'Ramon Vicente'
'Albert Escuer'
'Xavier Solans'
'M. Font-Bard\'ia'
'T. Matsushita'
'V. Gramlich'
'Samiran Mitra'

_publ_section_title
;
 Crystal Structure and Magnetic Interactions in Nickel(II) Dibridged
 Complexes Formed by Two Azide Groups or by Both Phenolate Oxygen-Azide,
 -Thiocyanate, -Carboxylate, or -Cyanate Groups
;
_journal_name_full 'Inorganic Chemistry'
_journal_page_first 2427
_journal_page_last 2434
_journal_paper_doi 10.1021/ic0352553
_journal_volume 43
_journal_year 2004
_chemical_formula_sum 'C22 H38 N18 Ni2 O2'
_chemical_formula_weight 704.12
_chemical_name_systematic
;
  ?
;
_space_group_IT_number 2
_symmetry_cell_setting triclinic
_symmetry_space_group_name_Hall '-P 1'
_symmetry_space_group_name_H-M 'P -1'
_atom_sites_solution_hydrogens geom
_atom_sites_solution_primary direct
_atom_sites_solution_secondary difmap
_audit_creation_method SHELXL-97
_cell_angle_alpha 73.73(7)
_cell_angle_beta 84.58(4)
_cell_angle_gamma 67.73(3)
_cell_formula_units_Z 2
_cell_length_a 10.111(3)
_cell_length_b 10.497(7)
_cell_length_c 16.695(18)
_cell_measurement_temperature 293(2)
_cell_volume 1574(2)
_computing_structure_refinement 'SHELXL-97 (Sheldrick, 1997)'
_computing_structure_solution 'SHELXS-97 (Sheldrick, 1990)'
_diffrn_ambient_temperature 293(2)
_diffrn_measured_fraction_theta_full 0.994
_diffrn_measured_fraction_theta_max 0.994
_diffrn_radiation_monochromator graphite
_diffrn_radiation_source 'fine-focus sealed tube'
_diffrn_radiation_type MoK\a
_diffrn_radiation_wavelength 0.71069
_diffrn_reflns_av_R_equivalents 0.0000
_diffrn_reflns_av_sigmaI/netI 0.1216
_diffrn_reflns_limit_h_max 14
_diffrn_reflns_limit_h_min -14
_diffrn_reflns_limit_k_max 14
_diffrn_reflns_limit_k_min -13
_diffrn_reflns_limit_l_max 23
_diffrn_reflns_limit_l_min 0
_diffrn_reflns_number 9105
_diffrn_reflns_theta_full 29.96
_diffrn_reflns_theta_max 29.96
_diffrn_reflns_theta_min 2.17
_exptl_absorpt_coefficient_mu 1.250
_exptl_crystal_density_diffrn 1.486
_exptl_crystal_density_method 'not measured'
_exptl_crystal_F_000 736
_refine_diff_density_max 0.960
_refine_diff_density_min -0.495
_refine_diff_density_rms 0.064
_refine_ls_extinction_method none
_refine_ls_goodness_of_fit_ref 0.781
_refine_ls_hydrogen_treatment mixed
_refine_ls_matrix_type full
_refine_ls_number_parameters 449
_refine_ls_number_reflns 9105
_refine_ls_number_restraints 0
_refine_ls_restrained_S_all 0.781
_refine_ls_R_factor_all 0.1308
_refine_ls_R_factor_gt 0.0370
_refine_ls_shift/su_max 0.011
_refine_ls_shift/su_mean 0.001
_refine_ls_structure_factor_coef Fsqd
_refine_ls_weighting_details 'w=1/[\s^2^(Fo^2^)+(0.0484P)^2^+0.0000P] where P=(Fo^2^+2Fc^2^)/3'
_refine_ls_weighting_scheme calc
_refine_ls_wR_factor_gt 0.0756
_refine_ls_wR_factor_ref 0.1010
_reflns_number_gt 4427
_reflns_number_total 9105
_reflns_threshold_expression >2sigma(I)
_cod_data_source_file ic0352553si20031030_111114_4.cif
_cod_data_source_block 4
_cod_depositor_comments
;
The following automatic conversions were performed:

'_refine_ls_weighting_scheme' value 'calc
w=1/[\s^2^(Fo^2^)+(0.0484P)^2^+0.0000P] where P=(Fo^2^+2Fc^2^)/3' was
changed to 'calc'. New tag '_refine_ls_weighting_details' was
created. The value of the new tag was set to
'w=1/[\s^2^(Fo^2^)+(0.0484P)^2^+0.0000P] where P=(Fo^2^+2Fc^2^)/3'.

Automatic conversion script
Id: cif_fix_values 3143 2015-03-26 13:38:13Z robertas 
;
_cod_database_code 4310802

loop_
_symmetry_equiv_pos_as_xyz
'x, y, z'
'-x, -y, -z'

loop_
_atom_site_label
_atom_site_type_symbol
_atom_site_fract_x
_atom_site_fract_y
_atom_site_fract_z
_atom_site_U_iso_or_equiv
_atom_site_adp_type
_atom_site_occupancy
_atom_site_calc_flag
_atom_site_refinement_flags
_atom_site_disorder_assembly
_atom_site_disorder_group
Ni1 Ni 0.94622(3) 0.54150(3) 0.19898(2) 0.03543(10) Uani 1 d . . .
Ni2 Ni 0.67697(3) 0.75226(3) 0.28426(2) 0.03707(11) Uani 1 d . . .
N1 N 0.7245(2) 0.5909(2) 0.22450(16) 0.0429(6) Uani 1 d . . .
N2 N 0.6552(3) 0.5569(2) 0.18504(17) 0.0471(6) Uani 1 d . . .
N3 N 0.5905(3) 0.5241(3) 0.1483(2) 0.0790(10) Uani 1 d . . .
N4 N 0.8913(2) 0.7303(2) 0.24089(15) 0.0398(6) Uani 1 d . . .
N5 N 0.9626(3) 0.7469(2) 0.28828(17) 0.0431(6) Uani 1 d . . .
N6 N 1.0311(3) 0.7643(3) 0.33208(19) 0.0632(8) Uani 1 d . . .
N7 N 0.9112(3) 0.6391(3) 0.07456(15) 0.0498(6) Uani 1 d . . .
N8 N 0.8160(3) 0.7458(3) 0.04918(16) 0.0543(7) Uani 1 d . . .
N9 N 0.7218(4) 0.8515(4) 0.0199(2) 0.1124(15) Uani 1 d . . .
N10 N 0.9582(2) 0.3458(2) 0.18432(15) 0.0405(6) Uani 1 d . . .
N11 N 1.0158(3) 0.4047(3) 0.31890(17) 0.0470(6) Uani 1 d . . .
N12 N 1.1683(2) 0.5099(3) 0.18262(18) 0.0519(7) Uani 1 d . . .
N13 N 0.7636(3) 0.6016(3) 0.39591(19) 0.0570(7) Uani 1 d . . .
N14 N 0.7189(4) 0.6010(3) 0.4594(2) 0.0673(8) Uani 1 d . . .
N15 N 0.6721(5) 0.5988(4) 0.5276(2) 0.1112(14) Uani 1 d . . .
N16 N 0.6646(3) 0.9296(3) 0.32355(16) 0.0496(6) Uani 1 d . . .
N17 N 0.5804(2) 0.9227(3) 0.17695(16) 0.0485(6) Uani 1 d . . .
H17N H 0.6341 0.8388 0.1729 0.18(2) Uiso 1 calc R . .
N18 N 0.4592(3) 0.7698(3) 0.31219(16) 0.0499(6) Uani 1 d . . .
C1 C 0.9618(3) 0.3125(3) 0.1120(2) 0.0486(8) Uani 1 d . . .
C2 C 0.9760(3) 0.1767(3) 0.1101(2) 0.0539(8) Uani 1 d . . .
C3 C 0.9839(4) 0.0769(3) 0.1836(2) 0.0559(9) Uani 1 d . . .
C4 C 0.9782(3) 0.1099(3) 0.2574(2) 0.0507(8) Uani 1 d . . .
C5 C 0.9637(3) 0.2478(3) 0.25620(18) 0.0415(7) Uani 1 d . . .
C6 C 0.9478(4) 0.2991(3) 0.33387(19) 0.0475(7) Uani 1 d . . .
O7 O 1.0037(3) 0.1797(2) 0.40186(13) 0.0628(6) Uani 1 d . . .
C8 C 0.9618(5) 0.2097(4) 0.4805(2) 0.0855(13) Uani 1 d . . .
H8 H 0.9967 0.1229 0.5243 0.104(14) Uiso 1 calc R . .
H8A H 0.8594 0.2505 0.4825 0.114(4) Uiso 1 calc R . .
H8B H 1.0011 0.2760 0.4877 0.114(4) Uiso 1 calc R . .
C9 C 1.1734(4) 0.3415(4) 0.3197(3) 0.0612(10) Uani 1 d . . .
C10 C 1.2289(3) 0.4526(4) 0.2670(2) 0.0625(9) Uani 1 d . . .
H10 H 1.2054 0.5300 0.2932 0.082(12) Uiso 1 calc R . .
H10A H 1.3322 0.4103 0.2641 0.067(10) Uiso 1 calc R . .
C11 C 1.2388(3) 0.4105(4) 0.1297(3) 0.0729(11) Uani 1 d . . .
H11 H 1.1962 0.4515 0.0748 0.029(7) Uiso 1 calc R . .
H11A H 1.2267 0.3213 0.1541 0.114(4) Uiso 1 calc R . .
H11B H 1.3388 0.3946 0.1259 0.114(4) Uiso 1 calc R . .
C12 C 1.1902(3) 0.6464(4) 0.1420(2) 0.0684(10) Uani 1 d . . .
H12 H 1.1499 0.6842 0.0866 0.114(4) Uiso 1 calc R . .
H12A H 1.2906 0.6288 0.1392 0.114(4) Uiso 1 calc R . .
H12B H 1.1440 0.7140 0.1740 0.114(4) Uiso 1 calc R . .
C13 C 0.6778(4) 0.9355(4) 0.4011(2) 0.0629(9) Uani 1 d . . .
H13 H 0.6999 0.8516 0.4439 0.114(4) Uiso 1 calc R . .
C14 C 0.6604(5) 1.0585(5) 0.4204(3) 0.0807(12) Uani 1 d . . .
C15 C 0.6295(4) 1.1804(4) 0.3586(3) 0.0828(13) Uani 1 d . . .
H15 H 0.6155 1.2660 0.3705 0.114(4) Uiso 1 calc R . .
C16 C 0.6189(4) 1.1772(4) 0.2782(3) 0.0712(11) Uani 1 d . . .
H16 H 0.5990 1.2601 0.2348 0.114(4) Uiso 1 calc R . .
C17 C 0.6379(3) 1.0508(3) 0.2625(2) 0.0506(8) Uani 1 d . . .
C18 C 0.6355(3) 1.0348(3) 0.1757(2) 0.0561(9) Uani 1 d . . .
O19 O 0.5573(2) 1.1686(2) 0.12460(17) 0.0730(7) Uani 1 d . . .
C20 C 0.5894(5) 1.1922(5) 0.0392(3) 0.1105(17) Uani 1 d . . .
H20 H 0.5296 1.2869 0.0098 0.114(4) Uiso 1 calc R . .
H20A H 0.5727 1.1238 0.0176 0.114(4) Uiso 1 calc R . .
H20B H 0.6879 1.1820 0.0318 0.114(4) Uiso 1 calc R . .
C21 C 0.4223(3) 0.9696(3) 0.1860(2) 0.0561(9) Uani 1 d . . .
H21 H 0.3890 1.0400 0.2179 0.052(9) Uiso 1 calc R . .
H21A H 0.3763 1.0130 0.1314 0.114(4) Uiso 1 calc R . .
C22 C 0.3850(3) 0.8435(3) 0.2295(2) 0.0583(9) Uani 1 d . . .
H22 H 0.4117 0.7771 0.1951 0.031(7) Uiso 1 calc R . .
H22A H 0.2825 0.8740 0.2375 0.114(4) Uiso 1 calc R . .
C23 C 0.3896(4) 0.8529(4) 0.3723(2) 0.0730(11) Uani 1 d . . .
H23 H 0.4330 0.8018 0.4265 0.053(10) Uiso 1 calc R . .
H23A H 0.2898 0.8677 0.3750 0.078(11) Uiso 1 calc R . .
H23B H 0.4005 0.9436 0.3549 0.114(4) Uiso 1 calc R . .
C24 C 0.4439(4) 0.6306(4) 0.3440(2) 0.0671(10) Uani 1 d . . .
H24 H 0.4998 0.5679 0.3109 0.072(11) Uiso 1 calc R . .
H24A H 0.3452 0.6432 0.3409 0.102(14) Uiso 1 calc R . .
H24B H 0.4766 0.5899 0.4010 0.114(4) Uiso 1 calc R . .
H11N H 0.982(3) 0.449(3) 0.3564(17) 0.042(9) Uiso 1 d . . .
H1 H 0.986(3) 0.357(3) 0.056(2) 0.064(10) Uiso 1 d . . .
H2 H 0.977(3) 0.168(3) 0.0538(18) 0.054(9) Uiso 1 d . . .
H3 H 0.994(3) -0.012(3) 0.1802(18) 0.056(9) Uiso 1 d . . .
H4 H 0.989(3) 0.052(3) 0.3152(17) 0.040(8) Uiso 1 d . . .
H6 H 0.848(3) 0.346(3) 0.3402(17) 0.046(8) Uiso 1 d . . .
H9 H 1.209(3) 0.312(3) 0.3727(18) 0.042(8) Uiso 1 d . . .
H9A H 1.205(3) 0.259(3) 0.2978(17) 0.047(8) Uiso 1 d . . .
H14 H 0.667(4) 1.038(4) 0.492(2) 0.103(13) Uiso 1 d . . .
H18 H 0.743(3) 1.007(3) 0.1442(19) 0.067(9) Uiso 1 d . . .

loop_
_atom_site_aniso_label
_atom_site_aniso_U_11
_atom_site_aniso_U_22
_atom_site_aniso_U_33
_atom_site_aniso_U_23
_atom_site_aniso_U_13
_atom_site_aniso_U_12
Ni1 0.03163(19) 0.02586(17) 0.0449(2) -0.01043(16) 0.00203(16) -0.00601(14)
Ni2 0.0326(2) 0.02907(18) 0.0469(2) -0.01267(16) 0.00475(16) -0.00772(15)
N1 0.0368(13) 0.0351(12) 0.0571(16) -0.0182(12) -0.0002(12) -0.0091(10)
N2 0.0400(14) 0.0336(13) 0.0675(19) -0.0169(13) 0.0003(13) -0.0109(11)
N3 0.0619(19) 0.072(2) 0.116(3) -0.044(2) -0.0180(19) -0.0210(16)
N4 0.0336(12) 0.0337(12) 0.0503(16) -0.0140(11) 0.0004(11) -0.0084(10)
N5 0.0417(14) 0.0274(12) 0.0583(17) -0.0120(12) 0.0033(13) -0.0108(10)
N6 0.0634(19) 0.0563(17) 0.081(2) -0.0260(16) -0.0130(16) -0.0251(15)
N7 0.0526(15) 0.0434(14) 0.0466(16) -0.0133(12) 0.0094(12) -0.0114(12)
N8 0.0527(16) 0.0551(16) 0.0415(16) -0.0139(13) 0.0120(13) -0.0070(14)
N9 0.099(3) 0.095(3) 0.066(2) -0.004(2) 0.003(2) 0.036(2)
N10 0.0408(13) 0.0364(12) 0.0429(15) -0.0140(11) 0.0057(11) -0.0114(10)
N11 0.0485(15) 0.0370(13) 0.0501(17) -0.0089(12) -0.0102(13) -0.0094(12)
N12 0.0326(13) 0.0408(14) 0.078(2) -0.0190(13) 0.0017(13) -0.0068(11)
N13 0.0638(18) 0.0438(15) 0.0528(18) -0.0088(14) 0.0003(15) -0.0110(13)
N14 0.104(3) 0.0562(18) 0.052(2) -0.0060(16) -0.0013(18) -0.0467(18)
N15 0.173(4) 0.104(3) 0.061(2) -0.016(2) 0.028(3) -0.067(3)
N16 0.0494(15) 0.0407(14) 0.0549(17) -0.0178(13) 0.0050(12) -0.0099(12)
N17 0.0345(13) 0.0330(13) 0.0627(17) -0.0047(12) -0.0017(11) -0.0011(10)
N18 0.0417(14) 0.0494(15) 0.0608(18) -0.0184(13) 0.0162(13) -0.0199(12)
C1 0.0570(19) 0.0474(18) 0.0407(19) -0.0110(15) 0.0065(15) -0.0202(15)
C2 0.063(2) 0.0463(18) 0.059(2) -0.0259(17) 0.0059(17) -0.0203(16)
C3 0.058(2) 0.0375(17) 0.077(3) -0.0262(18) 0.0065(17) -0.0163(15)
C4 0.0508(18) 0.0360(16) 0.065(2) -0.0135(16) 0.0038(16) -0.0164(14)
C5 0.0442(16) 0.0324(14) 0.0414(17) -0.0080(13) 0.0006(13) -0.0084(12)
C6 0.061(2) 0.0313(15) 0.0445(18) -0.0032(13) -0.0018(15) -0.0152(14)
O7 0.0915(17) 0.0416(12) 0.0456(14) -0.0017(10) -0.0054(12) -0.0198(12)
C8 0.128(4) 0.076(3) 0.041(2) -0.001(2) -0.006(2) -0.034(3)
C9 0.054(2) 0.0447(19) 0.074(3) -0.0078(19) -0.0244(19) -0.0064(16)
C10 0.0408(18) 0.0502(19) 0.093(3) -0.019(2) -0.0121(18) -0.0097(15)
C11 0.0417(18) 0.074(2) 0.095(3) -0.039(2) 0.015(2) -0.0035(17)
C12 0.0419(18) 0.064(2) 0.096(3) -0.016(2) 0.0155(18) -0.0235(17)
C13 0.074(2) 0.062(2) 0.065(2) -0.0345(19) 0.0101(19) -0.0285(19)
C14 0.094(3) 0.074(3) 0.094(3) -0.054(3) 0.013(3) -0.033(2)
C15 0.072(3) 0.055(2) 0.134(4) -0.057(3) 0.011(3) -0.0155(19)
C16 0.052(2) 0.0427(19) 0.116(3) -0.032(2) 0.016(2) -0.0107(16)
C17 0.0383(16) 0.0355(16) 0.078(2) -0.0235(16) 0.0118(15) -0.0103(13)
C18 0.0442(17) 0.0358(16) 0.072(2) -0.0049(16) 0.0081(16) -0.0048(14)
O19 0.0690(16) 0.0331(11) 0.0868(19) 0.0046(12) 0.0021(14) -0.0009(11)
C20 0.110(4) 0.068(3) 0.102(4) 0.024(3) 0.003(3) -0.010(3)
C21 0.0388(17) 0.0482(18) 0.072(2) -0.0130(17) -0.0013(16) -0.0080(14)
C22 0.0295(15) 0.058(2) 0.087(3) -0.029(2) 0.0053(16) -0.0093(14)
C23 0.049(2) 0.091(3) 0.077(3) -0.033(2) 0.0245(19) -0.021(2)
C24 0.056(2) 0.064(2) 0.082(3) -0.011(2) 0.017(2) -0.0323(18)

loop_
_atom_type_symbol
_atom_type_description
_atom_type_scat_dispersion_real
_atom_type_scat_dispersion_imag
_atom_type_scat_source
C C 0.0033 0.0016 'International Tables Vol C Tables 4.2.6.8 and 6.1.1.4'
H H 0.0000 0.0000 'International Tables Vol C Tables 4.2.6.8 and 6.1.1.4'
N N 0.0061 0.0033 'International Tables Vol C Tables 4.2.6.8 and 6.1.1.4'
O O 0.0106 0.0060 'International Tables Vol C Tables 4.2.6.8 and 6.1.1.4'
Ni Ni 0.3393 1.1124 'International Tables Vol C Tables 4.2.6.8 and 6.1.1.4'

loop_
_geom_angle_atom_site_label_1
_geom_angle_atom_site_label_2
_geom_angle_atom_site_label_3
_geom_angle
_geom_angle_site_symmetry_1
_geom_angle_site_symmetry_3
_geom_angle_publ_flag
N7 Ni1 N10 92.77(12) . . ?
N7 Ni1 N11 167.77(10) . . ?
N10 Ni1 N11 78.46(12) . . ?
N7 Ni1 N1 93.36(11) . . ?
N10 Ni1 N1 88.66(9) . . ?
N11 Ni1 N1 94.93(11) . . ?
N7 Ni1 N12 89.57(12) . . ?
N10 Ni1 N12 97.93(10) . . ?
N11 Ni1 N12 83.29(11) . . ?
N1 Ni1 N12 172.66(9) . . ?
N7 Ni1 N4 97.56(12) . . ?
N10 Ni1 N4 163.57(9) . . ?
N11 Ni1 N4 92.95(12) . . ?
N1 Ni1 N4 78.06(9) . . ?
N12 Ni1 N4 94.89(10) . . ?
N1 Ni2 N13 90.66(13) . . ?
N1 Ni2 N16 165.95(10) . . ?
N13 Ni2 N16 95.57(13) . . ?
N1 Ni2 N17 95.14(12) . . ?
N13 Ni2 N17 174.13(11) . . ?
N16 Ni2 N17 78.96(12) . . ?
N1 Ni2 N18 95.52(10) . . ?
N13 Ni2 N18 95.49(12) . . ?
N16 Ni2 N18 96.40(10) . . ?
N17 Ni2 N18 83.09(10) . . ?
N1 Ni2 N4 78.60(10) . . ?
N13 Ni2 N4 89.23(11) . . ?
N16 Ni2 N4 88.88(10) . . ?
N17 Ni2 N4 92.77(10) . . ?
N18 Ni2 N4 172.52(10) . . ?
N2 N1 Ni2 134.35(19) . . ?
N2 N1 Ni1 118.86(19) . . ?
Ni2 N1 Ni1 102.54(11) . . ?
N3 N2 N1 179.6(3) . . ?
N5 N4 Ni1 124.96(18) . . ?
N5 N4 Ni2 113.82(19) . . ?
Ni1 N4 Ni2 99.38(10) . . ?
N6 N5 N4 178.7(3) . . ?
N8 N7 Ni1 122.4(2) . . ?
N7 N8 N9 176.6(3) . . ?
C5 N10 C1 119.5(3) . . ?
C5 N10 Ni1 113.8(2) . . ?
C1 N10 Ni1 126.7(2) . . ?
C6 N11 C9 113.6(3) . . ?
C6 N11 Ni1 105.95(19) . . ?
C9 N11 Ni1 108.4(2) . . ?
C6 N11 H11N 104.6(19) . . ?
C9 N11 H11N 113.1(19) . . ?
Ni1 N11 H11N 111.0(19) . . ?
C10 N12 C11 111.8(3) . . ?
C10 N12 C12 109.6(3) . . ?
C11 N12 C12 107.3(3) . . ?
C10 N12 Ni1 104.8(2) . . ?
C11 N12 Ni1 111.4(2) . . ?
C12 N12 Ni1 112.06(18) . . ?
N14 N13 Ni2 126.9(3) . . ?
N13 N14 N15 179.3(4) . . ?
C13 N16 C17 117.3(3) . . ?
C13 N16 Ni2 127.8(2) . . ?
C17 N16 Ni2 114.8(2) . . ?
C18 N17 C21 113.2(2) . . ?
C18 N17 Ni2 105.57(19) . . ?
C21 N17 Ni2 108.10(19) . . ?
C18 N17 H17N 123.4 . . ?
C21 N17 H17N 123.4 . . ?
Ni2 N17 H17N 58.3 . . ?
C23 N18 C24 106.8(3) . . ?
C23 N18 C22 109.6(3) . . ?
C24 N18 C22 109.0(3) . . ?
C23 N18 Ni2 114.8(2) . . ?
C24 N18 Ni2 113.2(2) . . ?
C22 N18 Ni2 103.27(18) . . ?
N10 C1 C2 121.5(3) . . ?
N10 C1 H1 130.6(19) . . ?
C2 C1 H1 105.1(19) . . ?
C3 C2 C1 118.6(3) . . ?
C3 C2 H2 128.7(18) . . ?
C1 C2 H2 112.6(18) . . ?
C2 C3 C4 120.5(3) . . ?
C2 C3 H3 116.5(19) . . ?
C4 C3 H3 123.0(19) . . ?
C3 C4 C5 118.9(3) . . ?
C3 C4 H4 132.2(16) . . ?
C5 C4 H4 108.8(16) . . ?
N10 C5 C4 121.0(3) . . ?
N10 C5 C6 115.4(2) . . ?
C4 C5 C6 123.6(3) . . ?
O7 C6 N11 115.1(3) . . ?
O7 C6 C5 108.3(2) . . ?
N11 C6 C5 108.1(3) . . ?
O7 C6 H6 110.3(17) . . ?
N11 C6 H6 108.7(17) . . ?
C5 C6 H6 105.9(17) . . ?
C6 O7 C8 113.3(3) . . ?
O7 C8 H8 109.5 . . ?
O7 C8 H8A 109.5 . . ?
H8 C8 H8A 109.5 . . ?
O7 C8 H8B 109.5 . . ?
H8 C8 H8B 109.5 . . ?
H8A C8 H8B 109.5 . . ?
N11 C9 C10 108.5(3) . . ?
N11 C9 H9 110.7(18) . . ?
C10 C9 H9 110.0(18) . . ?
N11 C9 H9A 109.8(17) . . ?
C10 C9 H9A 110.2(18) . . ?
H9 C9 H9A 108(2) . . ?
N12 C10 C9 111.9(3) . . ?
N12 C10 H10 109.2 . . ?
C9 C10 H10 109.2 . . ?
N12 C10 H10A 109.2 . . ?
C9 C10 H10A 109.2 . . ?
H10 C10 H10A 107.9 . . ?
N12 C11 H11 109.5 . . ?
N12 C11 H11A 109.5 . . ?
H11 C11 H11A 109.5 . . ?
N12 C11 H11B 109.5 . . ?
H11 C11 H11B 109.5 . . ?
H11A C11 H11B 109.5 . . ?
N12 C12 H12 109.5 . . ?
N12 C12 H12A 109.5 . . ?
H12 C12 H12A 109.5 . . ?
N12 C12 H12B 109.5 . . ?
H12 C12 H12B 109.5 . . ?
H12A C12 H12B 109.5 . . ?
N16 C13 C14 123.1(4) . . ?
N16 C13 H13 118.5 . . ?
C14 C13 H13 118.5 . . ?
C15 C14 C13 118.8(4) . . ?
C15 C14 H14 131.0(19) . . ?
C13 C14 H14 110(2) . . ?
C14 C15 C16 119.4(4) . . ?
C14 C15 H15 120.3 . . ?
C16 C15 H15 120.3 . . ?
C17 C16 C15 119.1(4) . . ?
C17 C16 H16 120.4 . . ?
C15 C16 H16 120.4 . . ?
N16 C17 C16 122.1(3) . . ?
N16 C17 C18 114.8(3) . . ?
C16 C17 C18 123.1(3) . . ?
O19 C18 N17 114.1(3) . . ?
O19 C18 C17 107.7(3) . . ?
N17 C18 C17 110.5(3) . . ?
O19 C18 H18 102.6(16) . . ?
N17 C18 H18 107.2(15) . . ?
C17 C18 H18 114.7(15) . . ?
C18 O19 C20 116.3(3) . . ?
O19 C20 H20 109.5 . . ?
O19 C20 H20A 109.5 . . ?
H20 C20 H20A 109.5 . . ?
O19 C20 H20B 109.5 . . ?
H20 C20 H20B 109.5 . . ?
H20A C20 H20B 109.5 . . ?
C22 C21 N17 109.0(2) . . ?
C22 C21 H21 109.9 . . ?
N17 C21 H21 109.9 . . ?
C22 C21 H21A 109.9 . . ?
N17 C21 H21A 109.9 . . ?
H21 C21 H21A 108.3 . . ?
C21 C22 N18 111.5(3) . . ?
C21 C22 H22 109.3 . . ?
N18 C22 H22 109.3 . . ?
C21 C22 H22A 109.3 . . ?
N18 C22 H22A 109.3 . . ?
H22 C22 H22A 108.0 . . ?
N18 C23 H23 109.5 . . ?
N18 C23 H23A 109.5 . . ?
H23 C23 H23A 109.5 . . ?
N18 C23 H23B 109.5 . . ?
H23 C23 H23B 109.5 . . ?
H23A C23 H23B 109.5 . . ?
N18 C24 H24 109.5 . . ?
N18 C24 H24A 109.5 . . ?
H24 C24 H24A 109.5 . . ?
N18 C24 H24B 109.5 . . ?
H24 C24 H24B 109.5 . . ?
H24A C24 H24B 109.5 . . ?

loop_
_geom_bond_atom_site_label_1
_geom_bond_atom_site_label_2
_geom_bond_distance
_geom_bond_site_symmetry_2
_geom_bond_publ_flag
Ni1 N7 2.040(3) . ?
Ni1 N10 2.093(3) . ?
Ni1 N11 2.110(3) . ?
Ni1 N1 2.131(2) . ?
Ni1 N12 2.144(2) . ?
Ni1 N4 2.144(3) . ?
Ni2 N1 2.082(3) . ?
Ni2 N13 2.086(4) . ?
Ni2 N16 2.099(3) . ?
Ni2 N17 2.139(3) . ?
Ni2 N18 2.155(2) . ?
Ni2 N4 2.166(2) . ?
N1 N2 1.208(3) . ?
N2 N3 1.135(4) . ?
N4 N5 1.207(3) . ?
N5 N6 1.147(3) . ?
N7 N8 1.164(3) . ?
N8 N9 1.166(4) . ?
N10 C5 1.334(4) . ?
N10 C1 1.341(4) . ?
N11 C6 1.468(4) . ?
N11 C9 1.476(4) . ?
N11 H11N 0.85(3) . ?
N12 C10 1.459(4) . ?
N12 C11 1.487(4) . ?
N12 C12 1.493(4) . ?
N13 N14 1.112(4) . ?
N14 N15 1.189(4) . ?
N16 C13 1.334(4) . ?
N16 C17 1.339(4) . ?
N17 C18 1.476(4) . ?
N17 C21 1.490(4) . ?
N17 H17N 0.8600 . ?
N18 C23 1.469(4) . ?
N18 C24 1.470(4) . ?
N18 C22 1.491(4) . ?
C1 C2 1.387(4) . ?
C1 H1 0.97(3) . ?
C2 C3 1.358(5) . ?
C2 H2 0.97(3) . ?
C3 C4 1.361(5) . ?
C3 H3 0.91(3) . ?
C4 C5 1.393(4) . ?
C4 H4 0.98(3) . ?
C5 C6 1.511(4) . ?
C6 O7 1.402(4) . ?
C6 H6 0.95(3) . ?
O7 C8 1.424(4) . ?
C8 H8 0.9600 . ?
C8 H8A 0.9600 . ?
C8 H8B 0.9600 . ?
C9 C10 1.509(5) . ?
C9 H9 0.91(3) . ?
C9 H9A 0.96(3) . ?
C10 H10 0.9700 . ?
C10 H10A 0.9700 . ?
C11 H11 0.9600 . ?
C11 H11A 0.9600 . ?
C11 H11B 0.9600 . ?
C12 H12 0.9600 . ?
C12 H12A 0.9600 . ?
C12 H12B 0.9600 . ?
C13 C14 1.361(5) . ?
C13 H13 0.9300 . ?
C14 C15 1.349(6) . ?
C14 H14 1.16(4) . ?
C15 C16 1.368(6) . ?
C15 H15 0.9300 . ?
C16 C17 1.363(4) . ?
C16 H16 0.9300 . ?
C17 C18 1.508(5) . ?
C18 O19 1.393(4) . ?
C18 H18 1.14(3) . ?
O19 C20 1.405(5) . ?
C20 H20 0.9600 . ?
C20 H20A 0.9600 . ?
C20 H20B 0.9600 . ?
C21 C22 1.487(4) . ?
C21 H21 0.9700 . ?
C21 H21A 0.9700 . ?
C22 H22 0.9700 . ?
C22 H22A 0.9700 . ?
C23 H23 0.9600 . ?
C23 H23A 0.9600 . ?
C23 H23B 0.9600 . ?
C24 H24 0.9600 . ?
C24 H24A 0.9600 . ?
C24 H24B 0.9600 . ?
